data_4308684
loop_
_publ_author_name
'Elisa Barea'
'M. Angustias Romero'
'Jorge A. R. Navarro'
'Juan M. Salas'
'Norberto Masciocchi'
'Simona Galli'
'Angelo Sironi'

_publ_section_title
;
Structure, Spectroscopic Properties, and Reversible Solid-to-Solid
Reactions of Metal Complexes of 5-Nitro-pyrimidin-2-olate
;
_journal_name_full 'Inorganic Chemistry'
_journal_page_first 1472
_journal_page_last 1481
_journal_paper_doi 10.1021/ic048539b
_journal_volume 44
_journal_year 2005
_chemical_formula_sum 'C8 H4 N6 O6 Zn'
_chemical_formula_weight 345.6
_chemical_name_systematic
;
catena bis(5-nitro-pyrimidin-2-olate) zinc(ii)
;
_space_group_IT_number 61
_symmetry_cell_setting orthorhombic
_symmetry_space_group_name_Hall '-P 2bc 2ac'
_symmetry_space_group_name_H-M 'P c a b'
_cell_angle_alpha 90
_cell_angle_beta 90
_cell_angle_gamma 90
_cell_formula_units_Z 8
_cell_length_a 25.3228
_cell_length_b 9.62696
_cell_length_c 9.43197
_cell_volume 2299.341
_diffrn_ambient_temperature 298(2)
_diffrn_detector 'scintillation counter'
_diffrn_measurement_device_type 'Bruker D8 Advance'
_diffrn_measurement_method 'theta:theta scans'
_diffrn_radiation_monochromator graphite
_diffrn_radiation_source 'fine-focus sealed tube'
_diffrn_radiation_type 'Cu K\a'
_diffrn_radiation_wavelength 1.5418
_exptl_absorpt_coefficient_mu 34.3
_exptl_crystal_colour white
_exptl_crystal_density_diffrn 1.996
_exptl_crystal_F_000 1376
_refine_ls_goodness_of_fit_ref 1.98
_refine_ls_R_factor_all 0.098
_refine_ls_wR_factor_ref 0.128
_cod_data_source_file ic048539bsi20041019_035228_4.cif
_cod_data_source_block COMPOUND_2Zn
_cod_depositor_comments
;
The following automatic conversions were performed:
'_symmetry_cell_setting' value 'Orthorhombic' changed to 'orthorhombic'
according to '/home/saulius/struct/CIF-dictionaries/cif_core.dic'
dictionary named 'cif_core.dic' version 2.4.1 from 2010-06-29.

Automatic conversion script
Id: cif_fix_enum 1527 2010-12-29 10:47:43Z saulius 
;
_cod_original_formula_sum 'C8 H4 N6 O6 Zn1'
_cod_database_code 4308684

loop_
_symmetry_equiv_pos_as_xyz
'-x, -y, -z'
'-x, -y+1/2, z+1/2'
'-x+1/2, y, z+1/2'
'-x+1/2, y+1/2, -z'
'x, y, z'
'x, y+1/2, -z+1/2'
'x+1/2, -y, -z+1/2'
'x+1/2, -y+1/2, z'

loop_
_atom_site_label
_atom_site_type_symbol
_atom_site_symmetry_multiplicity
_atom_site_fract_x
_atom_site_fract_y
_atom_site_fract_z
_atom_site_occupancy
_atom_site_B_iso_or_equiv
Zn Zn 8 0.18297 0.55227 0.7515 1 6.195
N2a N 8 0.9898829 0.8012589 0.5735466 1 8.195
C3a C 8 0.9485542 0.7636376 0.4827408 1 8.195
C4a C 8 0.9408928 0.6242755 0.4471257 1 8.195
C5a C 8 0.9143808 0.8640719 0.428824 1 8.195
N3a N 8 0.9002591 0.5847401 0.3574048 1 8.195
N4a N 8 0.87299 0.8264369 0.3383351 1 8.195
C8a C 8 0.8666428 0.6859555 0.3016726 1 8.195
H3a H 8 0.9669584 0.5463562 0.4900409 1 8.195
O5a O 8 0.830577 0.6512497 0.2184081 1 8.195
H7a H 8 0.9198755 0.9716279 0.4570525 1 8.195
O4a O 8 0.02679396 0.7180773 0.5966731 1 8.195
O3a O 8 0.9898717 0.9180318 0.6314979 1 8.195
N2b N 8 0.866038 0.6719703 0.7726692 1 8.195
C3b C 8 0.8307289 0.7620378 0.840451 1 8.195
C4b C 8 0.7838569 0.800582 0.7730642 1 8.195
C5b C 8 0.8415812 0.8123495 0.9759032 1 8.195
N3b N 8 0.7483664 0.8896344 0.8381695 1 8.195
N4b N 8 0.8062284 0.9021074 0.04380634 1 8.195
C8b C 8 0.7598032 0.9417017 0.9729176 1 8.195
H3b H 8 0.7751632 0.7604877 0.6689271 1 8.195
O5b O 8 0.7284497 0.02428804 0.0309894 1 8.195
H7b H 8 0.8775014 0.7818772 0.02880316 1 8.195
O4b O 8 0.8532315 0.6146371 0.6588406 1 8.195
O3b O 8 0.9103707 0.6488853 0.8259807 1 8.195
